data_1566316
loop_
_publ_author_name
'Gerthoffer, Margaret C.'
'Xu, Bohan'
'Wu, Sikai'
'Cox, Jordan'
'Huss, Steven'
'Oburn, Shalisa M.'
'Lopez, Steven A.'
'Crespi, Vincent H.'
'Badding, John V.'
'Elacqua, Elizabeth'

_publ_section_title
;
 Mechanistic insights into the pressure-induced polymerization of
 aryl/perfluoroaryl co-crystals
;
_journal_issue 10
_journal_name_full 'Polymer Chemistry'
_journal_page_first 1359
_journal_page_last 1368
_journal_paper_doi 10.1039/D1PY01387D
_journal_volume 13
_journal_year 2022
_chemical_formula_moiety 'C7 H F5 O, C6 H6 O'
_chemical_formula_sum 'C13 H7 F5 O2'
_chemical_formula_weight 290.19
_chemical_name_common ArOH:ArFCHO
_chemical_name_systematic Phenol:Pentafluorobenzaldehyde
_space_group_crystal_system monoclinic
_space_group_IT_number 14
_space_group_name_Hall '-P 2yn'
_space_group_name_H-M_alt 'P 1 21/n 1'
_atom_sites_solution_hydrogens geom
_atom_sites_solution_primary direct
_atom_sites_solution_secondary difmap
_audit_creation_date 2021-07-21
_audit_creation_method
;
Olex2 1.2
(compiled 2018.05.29 svn.r3508 for OlexSys, GUI svn.r5506)
;
_audit_update_record
;
2021-07-21 deposited with the CCDC.	2022-02-02 downloaded from the CCDC.
;
_cell_angle_alpha 90.00
_cell_angle_beta 95.01(3)
_cell_angle_gamma 90.00
_cell_formula_units_Z 4
_cell_length_a 6.3270(13)
_cell_length_b 26.441(5)
_cell_length_c 7.0232(14)
_cell_measurement_reflns_used 3209
_cell_measurement_temperature 183(2)
_cell_measurement_theta_max 28.215
_cell_measurement_theta_min 2.711
_cell_volume 1170.4(4)
_computing_cell_refinement 'SAINT V6.36A (BRUKER, 2001)'
_computing_data_collection 'SMART V5.634 (Bruker Inc., 2001)'
_computing_data_reduction 'SAINT V6.36A (BRUKER, 2001)'
_computing_molecular_graphics 'Olex2 (Dolomanov et al., 2009)'
_computing_publication_material 'Olex2 (Dolomanov et al., 2009)'
_computing_structure_refinement 'XH (Sheldrick, 2008)'
_computing_structure_solution 'XS (Sheldrick, 2008)'
_diffrn_ambient_temperature 183(2)
_diffrn_detector_area_resol_mean 8.34
_diffrn_measured_fraction_theta_full 0.973
_diffrn_measured_fraction_theta_max 0.973
_diffrn_measurement_device_type 'Bruker P4'
_diffrn_measurement_method '\w scans'
_diffrn_radiation_monochromator graphite
_diffrn_radiation_type MoK\a
_diffrn_radiation_wavelength 0.71073
_diffrn_reflns_av_R_equivalents 0.0995
_diffrn_reflns_av_unetI/netI 0.1164
_diffrn_reflns_limit_h_max 8
_diffrn_reflns_limit_h_min -3
_diffrn_reflns_limit_k_max 33
_diffrn_reflns_limit_k_min -35
_diffrn_reflns_limit_l_max 8
_diffrn_reflns_limit_l_min -9
_diffrn_reflns_number 5773
_diffrn_reflns_theta_full 27.50
_diffrn_reflns_theta_max 28.55
_diffrn_reflns_theta_min 1.54
_diffrn_source 'fine-focus sealed tube'
_diffrn_source_current 32.0
_diffrn_source_power 1.6
_diffrn_source_voltage 50.0
_exptl_absorpt_coefficient_mu 0.163
_exptl_absorpt_correction_T_max 0.9
_exptl_absorpt_correction_T_min 0.211737
_exptl_absorpt_correction_type multi-scan
_exptl_absorpt_process_details
;
SADABS V2.05 (BRUKER, 2001) was used for absorption correction.
R(int) was 0.1111 before and 0.0458 after correction.
The Ratio of minimum to maximum transmission is 0.2117.
The \l/2 correction factor is 0.0015.
;
_exptl_crystal_colour colorless
_exptl_crystal_density_diffrn 1.647
_exptl_crystal_description needle
_exptl_crystal_F_000 584
_exptl_crystal_recrystallization_method 'solvent evaporation'
_exptl_crystal_size_max 0.29
_exptl_crystal_size_mid 0.03
_exptl_crystal_size_min 0.01
_refine_diff_density_max 0.410
_refine_diff_density_min -0.419
_refine_diff_density_rms 0.110
_refine_ls_extinction_method none
_refine_ls_goodness_of_fit_ref 1.092
_refine_ls_hydrogen_treatment constr
_refine_ls_matrix_type full
_refine_ls_number_parameters 181
_refine_ls_number_reflns 2709
_refine_ls_number_restraints 0
_refine_ls_restrained_S_all 1.092
_refine_ls_R_factor_all 0.1479
_refine_ls_R_factor_gt 0.0796
_refine_ls_shift/su_max 0.000
_refine_ls_shift/su_mean 0.000
_refine_ls_structure_factor_coef Fsqd
_refine_ls_weighting_details 'calc w=1/[\s^2^(Fo^2^)+(0.1000P)^2^+0.0000P] where P=(Fo^2^+2Fc^2^)/3'
_refine_ls_weighting_scheme calc
_refine_ls_wR_factor_gt 0.1880
_refine_ls_wR_factor_ref 0.2305
_reflns_number_gt 1376
_reflns_number_total 2709
_reflns_threshold_expression >2sigma(I)
_cod_data_source_file d1py01387d2.cif
_cod_data_source_block eze5t
_cod_depositor_comments 'Adding full bibliography for 1566316--1566317.cif.'
_cod_database_code 1566316
_olex2_refinement_description
;
1. Fixed Uiso
 At 1.2 times of:
  All C(H) groups
 At 1.5 times of:
  All O(H) groups
2.a Riding coordinates:
 O2(H2)
2.b Aromatic/amide H refined with riding coordinates:
 C7(H7), C9(H9), C10(H10), C11(H11), C12(H12), C13(H13)
;
_olex2_submission_special_instructions 'No special instructions were received'

loop_
_space_group_symop_id
_space_group_symop_operation_xyz
1 'x, y, z'
2 '-x+1/2, y+1/2, -z+1/2'
3 '-x, -y, -z'
4 'x-1/2, -y-1/2, z-1/2'

loop_
_atom_site_label
_atom_site_type_symbol
_atom_site_fract_x
_atom_site_fract_y
_atom_site_fract_z
_atom_site_U_iso_or_equiv
_atom_site_adp_type
_atom_site_occupancy
_atom_site_calc_flag
_atom_site_disorder_assembly
_atom_site_disorder_group
_atom_site_refinement_flags_posn
F1 F 1.0256(3) 0.19012(8) 0.8099(3) 0.0402(6) Uani 1 d . . .
F2 F 1.1051(4) 0.09082(8) 0.8254(4) 0.0423(7) Uani 1 d . . .
F3 F 0.8009(4) 0.02378(8) 0.7012(4) 0.0489(7) Uani 1 d . . .
F4 F 0.4115(4) 0.05601(8) 0.5614(4) 0.0453(7) Uani 1 d . . .
F5 F 0.3289(3) 0.15570(8) 0.5403(3) 0.0414(7) Uani 1 d . . .
O1 O 0.7462(5) 0.26486(10) 0.6867(5) 0.0486(9) Uani 1 d . . .
C1 C 0.6737(6) 0.17628(13) 0.6739(6) 0.0280(9) Uani 1 d . . .
C2 C 0.8706(6) 0.15838(13) 0.7464(6) 0.0290(9) Uani 1 d . . .
C3 C 0.9152(6) 0.10757(14) 0.7555(6) 0.0295(9) Uani 1 d . . .
C4 C 0.7591(7) 0.07340(13) 0.6937(6) 0.0338(10) Uani 1 d . . .
C5 C 0.5630(6) 0.08944(14) 0.6213(6) 0.0312(9) Uani 1 d . . .
C6 C 0.5217(6) 0.14096(14) 0.6120(6) 0.0304(9) Uani 1 d . . .
C7 C 0.6198(7) 0.23068(14) 0.6597(6) 0.0374(11) Uani 1 d . . .
H7 H 0.4786 0.2392 0.6276 0.045 Uiso 1 calc . . R
O2 O 0.6711(5) 0.20639(10) 0.1967(5) 0.0454(8) Uani 1 d . . .
H2 H 0.5487 0.2143 0.1620 0.068 Uiso 1 d . . R
C8 C 0.6898(6) 0.15453(14) 0.1891(6) 0.0310(9) Uani 1 d . . .
C9 C 0.5199(6) 0.12335(15) 0.1337(5) 0.0324(9) Uani 1 d . . .
H9 H 0.3869 0.1369 0.0976 0.039 Uiso 1 calc . . R
C10 C 0.5516(7) 0.07166(15) 0.1330(6) 0.0373(10) Uani 1 d . . .
H10 H 0.4384 0.0503 0.0965 0.045 Uiso 1 calc . . R
C11 C 0.7486(7) 0.05125(16) 0.1855(6) 0.0392(11) Uani 1 d . . .
H11 H 0.7680 0.0164 0.1847 0.047 Uiso 1 calc . . R
C12 C 0.9162(7) 0.08273(14) 0.2391(6) 0.0375(10) Uani 1 d . . .
H12 H 1.0491 0.0691 0.2751 0.045 Uiso 1 calc . . R
C13 C 0.8882(6) 0.13503(14) 0.2398(6) 0.0342(10) Uani 1 d . . .
H13 H 1.0020 0.1564 0.2740 0.041 Uiso 1 calc . . R

loop_
_atom_site_aniso_label
_atom_site_aniso_U_11
_atom_site_aniso_U_22
_atom_site_aniso_U_33
_atom_site_aniso_U_23
_atom_site_aniso_U_13
_atom_site_aniso_U_12
F1 0.0361(13) 0.0285(12) 0.0540(17) -0.0065(11) -0.0066(11) -0.0027(10)
F2 0.0369(14) 0.0369(13) 0.0521(17) 0.0039(11) -0.0014(11) 0.0099(11)
F3 0.0648(17) 0.0186(12) 0.0629(18) 0.0017(11) 0.0043(14) 0.0060(11)
F4 0.0456(14) 0.0316(13) 0.0583(18) -0.0054(12) 0.0025(12) -0.0161(11)
F5 0.0285(13) 0.0394(13) 0.0550(17) 0.0027(12) -0.0039(11) 0.0018(10)
O1 0.0442(18) 0.0245(15) 0.076(2) -0.0033(15) -0.0028(17) -0.0026(13)
C1 0.034(2) 0.0193(18) 0.031(2) 0.0000(16) 0.0028(17) -0.0023(15)
C2 0.030(2) 0.0257(19) 0.031(2) -0.0033(17) -0.0004(17) -0.0043(16)
C3 0.027(2) 0.0257(19) 0.036(2) 0.0000(17) 0.0016(18) 0.0069(16)
C4 0.049(3) 0.0156(17) 0.038(3) 0.0000(17) 0.008(2) 0.0026(17)
C5 0.036(2) 0.0226(19) 0.035(3) -0.0009(16) 0.0024(18) -0.0083(16)
C6 0.028(2) 0.029(2) 0.034(2) 0.0047(17) 0.0038(18) -0.0025(16)
C7 0.036(2) 0.021(2) 0.055(3) -0.0035(18) 0.001(2) 0.0018(17)
O2 0.0436(17) 0.0222(14) 0.071(2) -0.0014(14) 0.0068(16) 0.0013(12)
C8 0.035(2) 0.026(2) 0.032(2) 0.0026(17) 0.0067(18) -0.0003(17)
C9 0.033(2) 0.037(2) 0.027(2) -0.0007(18) 0.0041(17) -0.0008(18)
C10 0.043(2) 0.035(2) 0.034(3) -0.0022(19) 0.004(2) -0.0046(19)
C11 0.049(3) 0.030(2) 0.039(3) 0.0028(19) 0.006(2) 0.0031(19)
C12 0.039(2) 0.032(2) 0.042(3) 0.0041(19) 0.007(2) 0.0026(18)
C13 0.035(2) 0.033(2) 0.035(2) 0.0007(18) 0.0055(19) 0.0005(18)

loop_
_atom_type_symbol
_atom_type_description
_atom_type_scat_dispersion_real
_atom_type_scat_dispersion_imag
_atom_type_scat_source
C C 0.0033 0.0016 'International Tables Vol C Tables 4.2.6.8 and 6.1.1.4'
H H 0.0000 0.0000 'International Tables Vol C Tables 4.2.6.8 and 6.1.1.4'
F F 0.0171 0.0103 'International Tables Vol C Tables 4.2.6.8 and 6.1.1.4'
O O 0.0106 0.0060 'International Tables Vol C Tables 4.2.6.8 and 6.1.1.4'

loop_
_geom_angle_atom_site_label_1
_geom_angle_atom_site_label_2
_geom_angle_atom_site_label_3
_geom_angle
_geom_angle_site_symmetry_1
_geom_angle_site_symmetry_3
_geom_angle_publ_flag
C2 C1 C7 123.4(3) . . ?
C6 C1 C2 117.5(3) . . ?
C6 C1 C7 119.1(3) . . ?
F1 C2 C1 121.1(3) . . ?
F1 C2 C3 117.2(3) . . ?
C3 C2 C1 121.7(3) . . ?
F2 C3 C2 121.1(3) . . ?
F2 C3 C4 119.7(3) . . ?
C2 C3 C4 119.1(3) . . ?
F3 C4 C3 119.7(4) . . ?
F3 C4 C5 119.3(4) . . ?
C5 C4 C3 121.0(3) . . ?
F4 C5 C4 120.8(3) . . ?
F4 C5 C6 120.3(4) . . ?
C4 C5 C6 118.9(4) . . ?
F5 C6 C1 120.5(3) . . ?
F5 C6 C5 117.8(3) . . ?
C1 C6 C5 121.7(4) . . ?
O1 C7 C1 124.8(4) . . ?
O1 C7 H7 117.6 . . ?
C1 C7 H7 117.6 . . ?
C8 O2 H2 108.9 . . ?
O2 C8 C9 122.5(4) . . ?
C13 C8 O2 116.3(4) . . ?
C13 C8 C9 121.2(4) . . ?
C8 C9 H9 120.6 . . ?
C10 C9 C8 118.8(4) . . ?
C10 C9 H9 120.6 . . ?
C9 C10 H10 119.5 . . ?
C11 C10 C9 121.0(4) . . ?
C11 C10 H10 119.5 . . ?
C10 C11 H11 120.2 . . ?
C12 C11 C10 119.6(4) . . ?
C12 C11 H11 120.2 . . ?
C11 C12 H12 119.8 . . ?
C11 C12 C13 120.4(4) . . ?
C13 C12 H12 119.8 . . ?
C8 C13 C12 119.0(4) . . ?
C8 C13 H13 120.5 . . ?
C12 C13 H13 120.5 . . ?

loop_
_geom_bond_atom_site_label_1
_geom_bond_atom_site_label_2
_geom_bond_distance
_geom_bond_site_symmetry_2
_geom_bond_publ_flag
F1 C2 1.337(4) . ?
F2 C3 1.333(4) . ?
F3 C4 1.338(4) . ?
F4 C5 1.345(4) . ?
F5 C6 1.337(4) . ?
O1 C7 1.211(4) . ?
C1 C2 1.387(5) . ?
C1 C6 1.383(5) . ?
C1 C7 1.480(5) . ?
C2 C3 1.373(5) . ?
C3 C4 1.381(5) . ?
C4 C5 1.366(6) . ?
C5 C6 1.387(5) . ?
C7 H7 0.9300 . ?
O2 H2 0.8185 . ?
O2 C8 1.378(4) . ?
C8 C9 1.383(5) . ?
C8 C13 1.375(5) . ?
C9 H9 0.9300 . ?
C9 C10 1.381(6) . ?
C10 H10 0.9300 . ?
C10 C11 1.379(6) . ?
C11 H11 0.9300 . ?
C11 C12 1.374(6) . ?
C12 H12 0.9300 . ?
C12 C13 1.394(5) . ?
C13 H13 0.9300 . ?

loop_
_geom_torsion_atom_site_label_1
_geom_torsion_atom_site_label_2
_geom_torsion_atom_site_label_3
_geom_torsion_atom_site_label_4
_geom_torsion
_geom_torsion_site_symmetry_1
_geom_torsion_site_symmetry_2
_geom_torsion_site_symmetry_3
_geom_torsion_site_symmetry_4
_geom_torsion_publ_flag
F1 C2 C3 F2 0.2(6) . . . . ?
F1 C2 C3 C4 179.2(3) . . . . ?
F2 C3 C4 F3 -1.3(6) . . . . ?
F2 C3 C4 C5 -180.0(4) . . . . ?
F3 C4 C5 F4 1.3(6) . . . . ?
F3 C4 C5 C6 -179.3(4) . . . . ?
F4 C5 C6 F5 -0.7(6) . . . . ?
F4 C5 C6 C1 179.5(3) . . . . ?
C1 C2 C3 F2 180.0(3) . . . . ?
C1 C2 C3 C4 -1.1(6) . . . . ?
C2 C1 C6 F5 -179.9(3) . . . . ?
C2 C1 C6 C5 -0.1(6) . . . . ?
C2 C1 C7 O1 9.5(7) . . . . ?
C2 C3 C4 F3 179.8(4) . . . . ?
C2 C3 C4 C5 1.0(6) . . . . ?
C3 C4 C5 F4 -180.0(4) . . . . ?
C3 C4 C5 C6 -0.5(6) . . . . ?
C4 C5 C6 F5 179.9(3) . . . . ?
C4 C5 C6 C1 0.0(7) . . . . ?
C6 C1 C2 F1 -179.7(4) . . . . ?
C6 C1 C2 C3 0.6(6) . . . . ?
C6 C1 C7 O1 -170.4(4) . . . . ?
C7 C1 C2 F1 0.4(6) . . . . ?
C7 C1 C2 C3 -179.3(4) . . . . ?
C7 C1 C6 F5 0.0(6) . . . . ?
C7 C1 C6 C5 179.8(4) . . . . ?
O2 C8 C9 C10 -179.0(3) . . . . ?
O2 C8 C13 C12 178.6(4) . . . . ?
C8 C9 C10 C11 -0.3(6) . . . . ?
C9 C8 C13 C12 -1.5(6) . . . . ?
C9 C10 C11 C12 -0.1(7) . . . . ?
C10 C11 C12 C13 -0.3(6) . . . . ?
C11 C12 C13 C8 1.1(6) . . . . ?
C13 C8 C9 C10 1.1(6) . . . . ?
